data_7003636
loop_
_publ_author_name
'Zhang, Jun-Feng'
'Fu, Wen-Fu'
'Gan, Xin'
'Chen, Jian-Hua'

_publ_section_title
;
 Synthesis, structures and photophysical properties of luminescent
 copper(i) and platinum(ii) complexes with a flexible
 naphthyridine-phosphine ligand
;
_journal_issue 23
_journal_name_full 'Dalton Transactions'
_journal_page_first 3093
_journal_page_last 3100
_journal_paper_doi 10.1039/b717777a
_journal_year 2008
_chemical_formula_sum 'C46 H44 Cl6 N6 P2 Pt'
_chemical_formula_weight 1150.60
_chemical_name_systematic
;
?
;
_space_group_IT_number 14
_symmetry_cell_setting monoclinic
_symmetry_space_group_name_Hall '-P 2yn'
_symmetry_space_group_name_H-M 'P 1 21/n 1'
_atom_sites_solution_hydrogens geom
_atom_sites_solution_primary direct
_atom_sites_solution_secondary difmap
_audit_creation_method SHELXL-97
_cell_angle_alpha 90.00
_cell_angle_beta 113.498(9)
_cell_angle_gamma 90.00
_cell_formula_units_Z 4
_cell_length_a 16.299(13)
_cell_length_b 16.892(14)
_cell_length_c 19.458(16)
_cell_measurement_reflns_used 7477
_cell_measurement_temperature 298(2)
_cell_measurement_theta_max 27.289
_cell_measurement_theta_min 2.458
_cell_volume 4913(7)
_computing_cell_refinement 'Bruker SMART'
_computing_data_collection 'Bruker SMART'
_computing_data_reduction 'Bruker SAINT'
_computing_molecular_graphics 'Bruker SHELXTL'
_computing_publication_material 'Bruker SHELXTL'
_computing_structure_refinement 'SHELXL-97 (Sheldrick, 1997)'
_computing_structure_solution 'SHELXS-97 (Sheldrick, 1990)'
_diffrn_ambient_temperature 298(2)
_diffrn_measured_fraction_theta_full 0.911
_diffrn_measured_fraction_theta_max 0.911
_diffrn_measurement_device_type 'CCD area detector'
_diffrn_measurement_method 'phi and omega scans'
_diffrn_radiation_monochromator graphite
_diffrn_radiation_source 'fine-focus sealed tube'
_diffrn_radiation_type MoK\a
_diffrn_radiation_wavelength 0.71073
_diffrn_reflns_av_R_equivalents 0.0536
_diffrn_reflns_av_sigmaI/netI 0.0773
_diffrn_reflns_limit_h_max 20
_diffrn_reflns_limit_h_min -20
_diffrn_reflns_limit_k_max 22
_diffrn_reflns_limit_k_min -10
_diffrn_reflns_limit_l_max 25
_diffrn_reflns_limit_l_min -25
_diffrn_reflns_number 30802
_diffrn_reflns_theta_full 28.80
_diffrn_reflns_theta_max 28.80
_diffrn_reflns_theta_min 1.39
_exptl_absorpt_coefficient_mu 3.286
_exptl_absorpt_correction_T_max 0.3926
_exptl_absorpt_correction_T_min 0.3532
_exptl_absorpt_correction_type multi-scan
_exptl_absorpt_process_details sadabs
_exptl_crystal_density_diffrn 1.556
_exptl_crystal_density_meas 0
_exptl_crystal_density_method 'not measured'
_exptl_crystal_F_000 2288
_exptl_crystal_size_max 0.40
_exptl_crystal_size_mid 0.38
_exptl_crystal_size_min 0.35
_refine_diff_density_max 2.862
_refine_diff_density_min -1.476
_refine_diff_density_rms 0.131
_refine_ls_extinction_method none
_refine_ls_goodness_of_fit_ref 1.015
_refine_ls_hydrogen_treatment mixed
_refine_ls_matrix_type full
_refine_ls_number_parameters 550
_refine_ls_number_reflns 11678
_refine_ls_number_restraints 40
_refine_ls_restrained_S_all 1.020
_refine_ls_R_factor_all 0.0938
_refine_ls_R_factor_gt 0.0424
_refine_ls_shift/su_max 0.002
_refine_ls_shift/su_mean 0.000
_refine_ls_structure_factor_coef Fsqd
_refine_ls_weighting_details 'calc w=1/[\s^2^(Fo^2^)+(0.0423P)^2^+4.5310P] where P=(Fo^2^+2Fc^2^)/3'
_refine_ls_weighting_scheme calc
_refine_ls_wR_factor_gt 0.0887
_refine_ls_wR_factor_ref 0.1105
_reflns_number_gt 7363
_reflns_number_total 11678
_reflns_threshold_expression >2sigma(I)
_cod_data_source_file b717777a.txt
_cod_data_source_block 060926a
_cod_depositor_comments
;
The following automatic conversions were performed:
'_symmetry_cell_setting' value 'Monoclinic' changed to 'monoclinic'
according to '/home/saulius/struct/CIF-dictionaries/cif_core.dic'
dictionary named 'cif_core.dic' version 2.4.1 from 2010-06-29.

Automatic conversion script
Id: cif_fix_enum 1527 2010-12-29 10:47:43Z saulius 
;
_cod_original_sg_symbol_H-M P2(1)/n
_cod_database_code 7003636

loop_
_symmetry_equiv_pos_as_xyz
'x, y, z'
'-x+1/2, y+1/2, -z+1/2'
'-x, -y, -z'
'x-1/2, -y-1/2, z-1/2'

loop_
_atom_site_label
_atom_site_type_symbol
_atom_site_fract_x
_atom_site_fract_y
_atom_site_fract_z
_atom_site_U_iso_or_equiv
_atom_site_adp_type
_atom_site_occupancy
_atom_site_symmetry_multiplicity
_atom_site_calc_flag
_atom_site_refinement_flags
_atom_site_disorder_assembly
_atom_site_disorder_group
Pt1 Pt 1.490170(14) 0.507093(11) 0.258427(10) 0.03127(7) Uani 1 1 d . . .
Cl1 Cl 1.27147(13) 0.48690(12) 0.39169(9) 0.0714(5) Uani 1 1 d . . .
Cl2 Cl 1.36953(11) 0.61192(10) 0.90699(9) 0.0576(4) Uani 1 1 d . . .
Cl3 Cl 1.0199(2) 0.4554(2) 0.3652(2) 0.1417(11) Uani 1 1 d DU . .
Cl4 Cl 1.0866(2) 0.4096(3) 0.5198(2) 0.1735(15) Uani 1 1 d DU . .
Cl5 Cl 1.1211(4) 0.4875(4) 0.8416(4) 0.271(3) Uani 1 1 d DU . .
Cl6 Cl 1.1322(3) 0.6163(3) 0.9414(3) 0.236(2) Uani 1 1 d DU . .
N1 N 1.5975(3) 0.5806(3) 0.3292(2) 0.0372(11) Uani 1 1 d . . .
N2 N 1.6171(3) 0.6000(3) 0.2190(2) 0.0405(11) Uani 1 1 d . . .
N3 N 1.5991(3) 0.5476(3) 0.4467(2) 0.0462(13) Uani 1 1 d . . .
H3 H 1.6159 0.5633 0.4924 0.055 Uiso 1 1 calc R . .
N4 N 1.4237(3) 0.6038(2) 0.1885(2) 0.0353(11) Uani 1 1 d . . .
N5 N 1.4197(3) 0.6507(3) 0.2991(2) 0.0386(11) Uani 1 1 d . . .
N6 N 1.4052(3) 0.5522(3) 0.0715(2) 0.0433(12) Uani 1 1 d . . .
H6 H 1.3965 0.5650 0.0264 0.052 Uiso 1 1 calc R . .
P1 P 1.54893(10) 0.41909(8) 0.34885(8) 0.0347(3) Uani 1 1 d . . .
P2 P 1.39279(10) 0.43577(8) 0.16757(7) 0.0332(3) Uani 1 1 d . . .
C1 C 1.6406(4) 0.6220(3) 0.2909(3) 0.0386(13) Uani 1 1 d . . .
C2 C 1.6583(4) 0.6354(4) 0.1807(3) 0.0505(16) Uani 1 1 d . . .
C3 C 1.7235(5) 0.6940(4) 0.2116(4) 0.063(2) Uani 1 1 d . . .
H3A H 1.7520 0.7162 0.1833 0.076 Uiso 1 1 calc R . .
C4 C 1.7446(4) 0.7178(4) 0.2831(4) 0.0589(19) Uani 1 1 d . . .
H4 H 1.7862 0.7579 0.3040 0.071 Uiso 1 1 calc R . .
C5 C 1.7032(4) 0.6816(4) 0.3249(3) 0.0467(15) Uani 1 1 d . . .
C6 C 1.7221(4) 0.6995(4) 0.4010(4) 0.0559(18) Uani 1 1 d . . .
H6A H 1.7595 0.7417 0.4243 0.067 Uiso 1 1 calc R . .
C7 C 1.6865(4) 0.6561(4) 0.4391(3) 0.0521(17) Uani 1 1 d . . .
H7 H 1.7012 0.6667 0.4895 0.063 Uiso 1 1 calc R . .
C8 C 1.6255(4) 0.5928(3) 0.4029(3) 0.0397(14) Uani 1 1 d . . .
C9 C 1.6300(5) 0.6107(4) 0.0993(3) 0.0616(19) Uani 1 1 d . . .
H9A H 1.6357 0.5543 0.0967 0.092 Uiso 1 1 calc R . .
H9B H 1.6676 0.6363 0.0786 0.092 Uiso 1 1 calc R . .
H9C H 1.5689 0.6258 0.0713 0.092 Uiso 1 1 calc R . .
C10 C 1.5463(4) 0.4763(3) 0.4281(3) 0.0446(15) Uani 1 1 d . . .
H10A H 1.4847 0.4903 0.4171 0.054 Uiso 1 1 calc R . .
H10B H 1.5667 0.4423 0.4719 0.054 Uiso 1 1 calc R . .
C11 C 1.6645(4) 0.3921(3) 0.3714(3) 0.0407(14) Uani 1 1 d . . .
C12 C 1.7012(4) 0.4077(4) 0.3197(4) 0.0551(17) Uani 1 1 d . . .
H12 H 1.6664 0.4301 0.2736 0.066 Uiso 1 1 calc R . .
C13 C 1.7899(5) 0.3896(5) 0.3375(5) 0.076(2) Uani 1 1 d . . .
H13 H 1.8151 0.4005 0.3033 0.092 Uiso 1 1 calc R . .
C14 C 1.8409(5) 0.3559(5) 0.4045(5) 0.083(3) Uani 1 1 d . . .
H14 H 1.9005 0.3439 0.4157 0.100 Uiso 1 1 calc R . .
C15 C 1.8056(5) 0.3398(5) 0.4549(4) 0.079(2) Uani 1 1 d . . .
H15 H 1.8409 0.3159 0.5001 0.095 Uiso 1 1 calc R . .
C16 C 1.7168(5) 0.3584(4) 0.4401(4) 0.0630(19) Uani 1 1 d . . .
H16 H 1.6931 0.3484 0.4755 0.076 Uiso 1 1 calc R . .
C17 C 1.4895(4) 0.3311(3) 0.3559(3) 0.0384(13) Uani 1 1 d . . .
C18 C 1.4073(4) 0.3404(4) 0.3607(3) 0.0515(16) Uani 1 1 d . . .
H18 H 1.3817 0.3904 0.3556 0.062 Uiso 1 1 calc R . .
C19 C 1.3637(5) 0.2755(5) 0.3731(4) 0.064(2) Uani 1 1 d . . .
H19 H 1.3099 0.2821 0.3784 0.076 Uiso 1 1 calc R . .
C20 C 1.3992(6) 0.2017(5) 0.3777(4) 0.081(3) Uani 1 1 d . . .
H20 H 1.3693 0.1582 0.3858 0.097 Uiso 1 1 calc R . .
C21 C 1.4795(6) 0.1910(4) 0.3704(4) 0.072(2) Uani 1 1 d . . .
H21 H 1.5027 0.1404 0.3725 0.087 Uiso 1 1 calc R . .
C22 C 1.5251(4) 0.2560(4) 0.3599(3) 0.0532(17) Uani 1 1 d . . .
H22 H 1.5795 0.2491 0.3555 0.064 Uiso 1 1 calc R . .
C23 C 1.4108(4) 0.6669(3) 0.2285(3) 0.0370(13) Uani 1 1 d . . .
C24 C 1.4091(4) 0.7087(4) 0.3405(3) 0.0472(15) Uani 1 1 d . . .
C25 C 1.3884(5) 0.7859(4) 0.3125(4) 0.0584(18) Uani 1 1 d . . .
H25 H 1.3820 0.8257 0.3430 0.070 Uiso 1 1 calc R . .
C26 C 1.3776(5) 0.8032(4) 0.2408(4) 0.0581(18) Uani 1 1 d . . .
H26 H 1.3631 0.8543 0.2220 0.070 Uiso 1 1 calc R . .
C27 C 1.3886(4) 0.7427(3) 0.1964(3) 0.0446(15) Uani 1 1 d . . .
C28 C 1.3790(4) 0.7517(4) 0.1205(4) 0.0570(18) Uani 1 1 d . . .
H28 H 1.3676 0.8014 0.0982 0.068 Uiso 1 1 calc R . .
C29 C 1.3861(4) 0.6898(4) 0.0817(3) 0.0501(16) Uani 1 1 d . . .
H29 H 1.3779 0.6961 0.0319 0.060 Uiso 1 1 calc R . .
C30 C 1.4065(4) 0.6129(3) 0.1157(3) 0.0374(13) Uani 1 1 d . . .
C31 C 1.4190(5) 0.6883(4) 0.4179(4) 0.066(2) Uani 1 1 d . . .
H31A H 1.3808 0.6443 0.4160 0.099 Uiso 1 1 calc R . .
H31B H 1.4025 0.7331 0.4400 0.099 Uiso 1 1 calc R . .
H31C H 1.4801 0.6743 0.4476 0.099 Uiso 1 1 calc R . .
C32 C 1.4159(4) 0.4684(3) 0.0874(3) 0.0401(14) Uani 1 1 d . . .
H32A H 1.4769 0.4538 0.0962 0.048 Uiso 1 1 calc R . .
H32B H 1.3765 0.4400 0.0433 0.048 Uiso 1 1 calc R . .
C33 C 1.4033(4) 0.3293(3) 0.1661(3) 0.0353(13) Uani 1 1 d . . .
C34 C 1.4785(4) 0.2958(4) 0.1624(4) 0.0524(16) Uani 1 1 d . . .
H34 H 1.5235 0.3279 0.1597 0.063 Uiso 1 1 calc R . .
C35 C 1.4872(5) 0.2138(4) 0.1625(4) 0.069(2) Uani 1 1 d . . .
H35 H 1.5374 0.1914 0.1588 0.083 Uiso 1 1 calc R . .
C36 C 1.4225(6) 0.1660(4) 0.1681(4) 0.071(2) Uani 1 1 d . . .
H36 H 1.4290 0.1113 0.1684 0.085 Uiso 1 1 calc R . .
C37 C 1.3483(5) 0.1984(4) 0.1732(4) 0.068(2) Uani 1 1 d . . .
H37 H 1.3049 0.1657 0.1779 0.082 Uiso 1 1 calc R . .
C38 C 1.3374(4) 0.2800(4) 0.1715(3) 0.0514(16) Uani 1 1 d . . .
H38 H 1.2862 0.3018 0.1739 0.062 Uiso 1 1 calc R . .
C39 C 1.2765(4) 0.4563(3) 0.1459(3) 0.0359(13) Uani 1 1 d . . .
C40 C 1.2517(4) 0.4871(3) 0.2001(3) 0.0433(14) Uani 1 1 d . . .
H40 H 1.2952 0.4997 0.2471 0.052 Uiso 1 1 calc R . .
C41 C 1.1616(4) 0.4998(4) 0.1852(4) 0.0544(16) Uani 1 1 d . . .
H41 H 1.1454 0.5202 0.2224 0.065 Uiso 1 1 calc R . .
C42 C 1.0978(5) 0.4826(4) 0.1171(4) 0.0587(19) Uani 1 1 d . . .
H42 H 1.0380 0.4915 0.1075 0.070 Uiso 1 1 calc R . .
C43 C 1.1210(5) 0.4521(4) 0.0616(4) 0.0634(19) Uani 1 1 d . . .
H43 H 1.0768 0.4409 0.0147 0.076 Uiso 1 1 calc R . .
C44 C 1.2097(4) 0.4382(4) 0.0756(3) 0.0534(17) Uani 1 1 d . . .
H44 H 1.2252 0.4168 0.0384 0.064 Uiso 1 1 calc R . .
C45 C 1.0965(8) 0.4751(7) 0.4546(6) 0.136(4) Uani 1 1 d DU . .
H45A H 1.0877 0.5288 0.4681 0.163 Uiso 1 1 calc R . .
H45B H 1.1564 0.4715 0.4557 0.163 Uiso 1 1 calc R . .
C46 C 1.1229(10) 0.5965(7) 0.8481(7) 0.192(6) Uani 1 1 d DU . .
H46A H 1.1736 0.6181 0.8403 0.230 Uiso 1 1 calc R . .
H46B H 1.0683 0.6190 0.8114 0.230 Uiso 1 1 calc R . .

loop_
_atom_site_aniso_label
_atom_site_aniso_U_11
_atom_site_aniso_U_22
_atom_site_aniso_U_33
_atom_site_aniso_U_23
_atom_site_aniso_U_13
_atom_site_aniso_U_12
Pt1 0.04120(13) 0.02403(11) 0.02703(10) 0.00040(9) 0.01199(8) -0.00143(10)
Cl1 0.0748(12) 0.0947(15) 0.0394(8) 0.0039(9) 0.0174(8) 0.0227(11)
Cl2 0.0709(11) 0.0612(11) 0.0495(9) 0.0156(8) 0.0334(9) 0.0129(9)
Cl3 0.118(2) 0.115(2) 0.197(3) 0.017(2) 0.069(2) -0.0161(19)
Cl4 0.122(2) 0.233(4) 0.165(3) 0.010(3) 0.057(2) 0.060(3)
Cl5 0.197(5) 0.355(8) 0.299(7) -0.087(6) 0.139(5) -0.104(5)
Cl6 0.202(4) 0.239(5) 0.268(5) 0.041(4) 0.095(4) -0.082(4)
N1 0.039(3) 0.026(2) 0.039(2) -0.003(2) 0.008(2) -0.002(2)
N2 0.050(3) 0.031(3) 0.042(3) -0.003(2) 0.021(2) -0.008(2)
N3 0.073(4) 0.040(3) 0.024(2) -0.008(2) 0.017(2) -0.012(3)
N4 0.051(3) 0.024(2) 0.034(2) 0.006(2) 0.021(2) 0.006(2)
N5 0.050(3) 0.028(2) 0.040(3) -0.002(2) 0.020(2) 0.005(2)
N6 0.071(4) 0.033(3) 0.028(2) 0.002(2) 0.022(2) -0.001(2)
P1 0.0448(9) 0.0269(7) 0.0315(7) 0.0027(6) 0.0142(7) 0.0018(6)
P2 0.0436(9) 0.0261(7) 0.0288(7) -0.0015(6) 0.0134(6) -0.0035(6)
C1 0.041(3) 0.028(3) 0.041(3) 0.002(3) 0.011(3) 0.002(3)
C2 0.066(4) 0.040(3) 0.049(4) 0.000(3) 0.026(3) -0.008(3)
C3 0.076(5) 0.058(4) 0.061(4) 0.000(4) 0.034(4) -0.024(4)
C4 0.067(5) 0.051(4) 0.058(4) -0.009(3) 0.023(4) -0.031(3)
C5 0.051(4) 0.036(3) 0.050(4) -0.003(3) 0.017(3) -0.011(3)
C6 0.067(5) 0.042(4) 0.052(4) -0.011(3) 0.016(4) -0.019(3)
C7 0.067(5) 0.047(4) 0.034(3) -0.013(3) 0.011(3) -0.009(3)
C8 0.047(4) 0.032(3) 0.037(3) -0.002(3) 0.013(3) 0.002(3)
C9 0.079(5) 0.072(5) 0.046(4) -0.012(3) 0.038(4) -0.023(4)
C10 0.067(4) 0.035(3) 0.036(3) -0.001(3) 0.025(3) -0.004(3)
C11 0.044(4) 0.032(3) 0.045(3) 0.001(3) 0.016(3) 0.003(3)
C12 0.059(4) 0.050(4) 0.061(4) 0.002(3) 0.030(4) 0.004(3)
C13 0.068(5) 0.073(6) 0.102(7) 0.002(5) 0.048(5) 0.000(4)
C14 0.044(5) 0.089(7) 0.110(7) -0.010(6) 0.023(5) 0.003(4)
C15 0.058(5) 0.080(6) 0.069(5) -0.006(5) -0.007(4) 0.010(4)
C16 0.061(5) 0.066(5) 0.050(4) -0.002(4) 0.010(4) 0.007(4)
C17 0.052(4) 0.031(3) 0.032(3) 0.006(2) 0.016(3) -0.002(3)
C18 0.056(4) 0.045(4) 0.058(4) 0.004(3) 0.027(3) -0.004(3)
C19 0.069(5) 0.068(5) 0.066(5) -0.007(4) 0.040(4) -0.020(4)
C20 0.113(7) 0.053(5) 0.087(6) 0.000(4) 0.051(6) -0.038(5)
C21 0.104(7) 0.034(4) 0.082(5) 0.001(4) 0.040(5) -0.007(4)
C22 0.065(4) 0.033(3) 0.065(4) 0.008(3) 0.028(4) 0.000(3)
C23 0.041(3) 0.027(3) 0.039(3) -0.002(2) 0.012(3) 0.001(2)
C24 0.052(4) 0.037(3) 0.053(4) -0.007(3) 0.021(3) 0.003(3)
C25 0.077(5) 0.041(4) 0.064(4) -0.007(3) 0.034(4) 0.008(3)
C26 0.077(5) 0.030(3) 0.064(4) 0.002(3) 0.024(4) 0.004(3)
C27 0.052(4) 0.030(3) 0.050(3) 0.007(3) 0.018(3) 0.009(3)
C28 0.079(5) 0.031(3) 0.057(4) 0.013(3) 0.023(4) 0.005(3)
C29 0.070(4) 0.037(3) 0.040(3) 0.013(3) 0.018(3) 0.008(3)
C30 0.044(3) 0.032(3) 0.037(3) 0.005(3) 0.016(3) -0.002(3)
C31 0.091(6) 0.060(5) 0.056(4) -0.009(4) 0.038(4) 0.014(4)
C32 0.058(4) 0.032(3) 0.037(3) 0.001(2) 0.026(3) 0.002(3)
C33 0.045(3) 0.027(3) 0.033(3) -0.004(2) 0.014(3) -0.005(2)
C34 0.059(4) 0.042(4) 0.063(4) 0.004(3) 0.031(4) 0.006(3)
C35 0.087(6) 0.051(4) 0.080(5) 0.001(4) 0.045(5) 0.025(4)
C36 0.103(7) 0.030(4) 0.079(5) -0.003(4) 0.036(5) 0.002(4)
C37 0.080(5) 0.036(4) 0.078(5) 0.002(4) 0.020(4) -0.017(4)
C38 0.055(4) 0.038(3) 0.059(4) 0.004(3) 0.020(3) -0.003(3)
C39 0.042(3) 0.026(3) 0.036(3) 0.003(2) 0.012(3) -0.002(2)
C40 0.048(4) 0.036(3) 0.045(3) 0.000(3) 0.018(3) 0.003(3)
C41 0.057(4) 0.043(4) 0.067(4) 0.006(3) 0.029(4) 0.007(3)
C42 0.047(4) 0.039(4) 0.085(5) 0.022(4) 0.022(4) 0.008(3)
C43 0.052(4) 0.060(5) 0.057(4) 0.005(4) -0.001(4) -0.002(4)
C44 0.054(4) 0.059(4) 0.040(3) 0.000(3) 0.011(3) -0.001(3)
C45 0.132(9) 0.142(10) 0.157(10) -0.058(8) 0.083(8) -0.045(8)
C46 0.272(14) 0.196(13) 0.171(11) -0.041(10) 0.155(11) -0.143(11)

loop_
_atom_type_symbol
_atom_type_description
_atom_type_scat_dispersion_real
_atom_type_scat_dispersion_imag
_atom_type_scat_source
C C 0.0033 0.0016 'International Tables Vol C Tables 4.2.6.8 and 6.1.1.4'
H H 0.0000 0.0000 'International Tables Vol C Tables 4.2.6.8 and 6.1.1.4'
N N 0.0061 0.0033 'International Tables Vol C Tables 4.2.6.8 and 6.1.1.4'
P P 0.1023 0.0942 'International Tables Vol C Tables 4.2.6.8 and 6.1.1.4'
Pt Pt -1.7033 8.3905 'International Tables Vol C Tables 4.2.6.8 and 6.1.1.4'
Cl Cl 0.1484 0.1585 'International Tables Vol C Tables 4.2.6.8 and 6.1.1.4'

loop_
_geom_angle_atom_site_label_1
_geom_angle_atom_site_label_2
_geom_angle_atom_site_label_3
_geom_angle
_geom_angle_site_symmetry_1
_geom_angle_site_symmetry_3
_geom_angle_publ_flag
N4 Pt1 N1 92.49(18) . . ?
N4 Pt1 P2 83.48(14) . . ?
N1 Pt1 P2 167.42(13) . . ?
N4 Pt1 P1 167.32(12) . . ?
N1 Pt1 P1 83.92(14) . . ?
P2 Pt1 P1 102.47(8) . . ?
C8 N1 C1 117.7(5) . . ?
C8 N1 Pt1 128.5(4) . . ?
C1 N1 Pt1 113.7(3) . . ?
C2 N2 C1 117.5(5) . . ?
C8 N3 C10 129.0(4) . . ?
C8 N3 H3 115.5 . . ?
C10 N3 H3 115.5 . . ?
C30 N4 C23 119.5(5) . . ?
C30 N4 Pt1 127.2(4) . . ?
C23 N4 Pt1 112.6(3) . . ?
C24 N5 C23 118.8(5) . . ?
C30 N6 C32 130.3(4) . . ?
C30 N6 H6 114.8 . . ?
C32 N6 H6 114.8 . . ?
C17 P1 C11 108.1(3) . . ?
C17 P1 C10 100.2(3) . . ?
C11 P1 C10 107.4(3) . . ?
C17 P1 Pt1 122.57(19) . . ?
C11 P1 Pt1 116.1(2) . . ?
C10 P1 Pt1 99.6(2) . . ?
C39 P2 C33 106.5(3) . . ?
C39 P2 C32 107.3(3) . . ?
C33 P2 C32 103.5(3) . . ?
C39 P2 Pt1 115.84(19) . . ?
C33 P2 Pt1 120.93(18) . . ?
C32 P2 Pt1 101.1(2) . . ?
N2 C1 C5 122.8(5) . . ?
N2 C1 N1 114.9(5) . . ?
C5 C1 N1 122.3(5) . . ?
N2 C2 C3 122.9(6) . . ?
N2 C2 C9 116.8(5) . . ?
C3 C2 C9 120.3(6) . . ?
C4 C3 C2 119.3(6) . . ?
C4 C3 H3A 120.3 . . ?
C2 C3 H3A 120.3 . . ?
C3 C4 C5 119.1(6) . . ?
C3 C4 H4 120.4 . . ?
C5 C4 H4 120.4 . . ?
C4 C5 C1 118.3(6) . . ?
C4 C5 C6 124.3(6) . . ?
C1 C5 C6 117.4(6) . . ?
C7 C6 C5 120.2(6) . . ?
C7 C6 H6A 119.9 . . ?
C5 C6 H6A 119.9 . . ?
C6 C7 C8 120.5(5) . . ?
C6 C7 H7 119.8 . . ?
C8 C7 H7 119.8 . . ?
N1 C8 N3 122.4(5) . . ?
N1 C8 C7 120.9(5) . . ?
N3 C8 C7 116.6(5) . . ?
C2 C9 H9A 109.5 . . ?
C2 C9 H9B 109.5 . . ?
H9A C9 H9B 109.5 . . ?
C2 C9 H9C 109.5 . . ?
H9A C9 H9C 109.5 . . ?
H9B C9 H9C 109.5 . . ?
N3 C10 P1 116.2(4) . . ?
N3 C10 H10A 108.2 . . ?
P1 C10 H10A 108.2 . . ?
N3 C10 H10B 108.2 . . ?
P1 C10 H10B 108.2 . . ?
H10A C10 H10B 107.4 . . ?
C12 C11 C16 120.0(6) . . ?
C12 C11 P1 119.0(5) . . ?
C16 C11 P1 121.0(5) . . ?
C13 C12 C11 119.2(7) . . ?
C13 C12 H12 120.4 . . ?
C11 C12 H12 120.4 . . ?
C14 C13 C12 120.8(8) . . ?
C14 C13 H13 119.6 . . ?
C12 C13 H13 119.6 . . ?
C15 C14 C13 120.4(8) . . ?
C15 C14 H14 119.8 . . ?
C13 C14 H14 119.8 . . ?
C14 C15 C16 120.9(8) . . ?
C14 C15 H15 119.5 . . ?
C16 C15 H15 119.5 . . ?
C11 C16 C15 118.6(7) . . ?
C11 C16 H16 120.7 . . ?
C15 C16 H16 120.7 . . ?
C22 C17 C18 119.6(6) . . ?
C22 C17 P1 122.2(5) . . ?
C18 C17 P1 118.2(4) . . ?
C19 C18 C17 120.0(6) . . ?
C19 C18 H18 120.0 . . ?
C17 C18 H18 120.0 . . ?
C20 C19 C18 120.2(7) . . ?
C20 C19 H19 119.9 . . ?
C18 C19 H19 119.9 . . ?
C19 C20 C21 120.5(7) . . ?
C19 C20 H20 119.8 . . ?
C21 C20 H20 119.8 . . ?
C20 C21 C22 119.8(7) . . ?
C20 C21 H21 120.1 . . ?
C22 C21 H21 120.1 . . ?
C17 C22 C21 119.7(7) . . ?
C17 C22 H22 120.1 . . ?
C21 C22 H22 120.1 . . ?
N5 C23 N4 115.9(5) . . ?
N5 C23 C27 122.8(5) . . ?
N4 C23 C27 121.3(5) . . ?
N5 C24 C25 121.5(6) . . ?
N5 C24 C31 117.2(6) . . ?
C25 C24 C31 121.3(6) . . ?
C26 C25 C24 120.6(6) . . ?
C26 C25 H25 119.7 . . ?
C24 C25 H25 119.7 . . ?
C25 C26 C27 118.7(6) . . ?
C25 C26 H26 120.6 . . ?
C27 C26 H26 120.6 . . ?
C26 C27 C23 117.6(6) . . ?
C26 C27 C28 125.1(6) . . ?
C23 C27 C28 117.2(5) . . ?
C29 C28 C27 120.6(6) . . ?
C29 C28 H28 119.7 . . ?
C27 C28 H28 119.7 . . ?
C28 C29 C30 120.6(6) . . ?
C28 C29 H29 119.7 . . ?
C30 C29 H29 119.7 . . ?
N6 C30 N4 122.4(5) . . ?
N6 C30 C29 117.3(5) . . ?
N4 C30 C29 120.3(5) . . ?
C24 C31 H31A 109.5 . . ?
C24 C31 H31B 109.5 . . ?
H31A C31 H31B 109.5 . . ?
C24 C31 H31C 109.5 . . ?
H31A C31 H31C 109.5 . . ?
H31B C31 H31C 109.5 . . ?
N6 C32 P2 115.4(4) . . ?
N6 C32 H32A 108.4 . . ?
P2 C32 H32A 108.4 . . ?
N6 C32 H32B 108.4 . . ?
P2 C32 H32B 108.4 . . ?
H32A C32 H32B 107.5 . . ?
C34 C33 C38 119.1(5) . . ?
C34 C33 P2 120.0(4) . . ?
C38 C33 P2 120.8(5) . . ?
C33 C34 C35 120.0(6) . . ?
C33 C34 H34 120.0 . . ?
C35 C34 H34 120.0 . . ?
C36 C35 C34 120.5(7) . . ?
C36 C35 H35 119.7 . . ?
C34 C35 H35 119.7 . . ?
C37 C36 C35 120.2(7) . . ?
C37 C36 H36 119.9 . . ?
C35 C36 H36 119.9 . . ?
C36 C37 C38 120.3(7) . . ?
C36 C37 H37 119.9 . . ?
C38 C37 H37 119.9 . . ?
C37 C38 C33 120.0(6) . . ?
C37 C38 H38 120.0 . . ?
C33 C38 H38 120.0 . . ?
C40 C39 C44 118.8(5) . . ?
C40 C39 P2 119.8(4) . . ?
C44 C39 P2 121.4(5) . . ?
C39 C40 C41 120.4(6) . . ?
C39 C40 H40 119.8 . . ?
C41 C40 H40 119.8 . . ?
C42 C41 C40 120.4(7) . . ?
C42 C41 H41 119.8 . . ?
C40 C41 H41 119.8 . . ?
C41 C42 C43 120.4(7) . . ?
C41 C42 H42 119.8 . . ?
C43 C42 H42 119.8 . . ?
C42 C43 C44 120.1(6) . . ?
C42 C43 H43 119.9 . . ?
C44 C43 H43 119.9 . . ?
C43 C44 C39 120.0(6) . . ?
C43 C44 H44 120.0 . . ?
C39 C44 H44 120.0 . . ?
Cl3 C45 Cl4 111.9(6) . . ?
Cl3 C45 H45A 109.2 . . ?
Cl4 C45 H45A 109.2 . . ?
Cl3 C45 H45B 109.2 . . ?
Cl4 C45 H45B 109.2 . . ?
H45A C45 H45B 107.9 . . ?
Cl6 C46 Cl5 104.4(7) . . ?
Cl6 C46 H46A 110.9 . . ?
Cl5 C46 H46A 110.9 . . ?
Cl6 C46 H46B 110.9 . . ?
Cl5 C46 H46B 110.9 . . ?
H46A C46 H46B 108.9 . . ?

loop_
_geom_bond_atom_site_label_1
_geom_bond_atom_site_label_2
_geom_bond_distance
_geom_bond_site_symmetry_2
_geom_bond_publ_flag
Pt1 N4 2.126(4) . ?
Pt1 N1 2.139(4) . ?
Pt1 P2 2.2042(17) . ?
Pt1 P1 2.2089(18) . ?
Cl3 C45 1.721(10) . ?
Cl4 C45 1.739(10) . ?
Cl5 C46 1.844(12) . ?
Cl6 C46 1.791(10) . ?
N1 C8 1.337(7) . ?
N1 C1 1.399(7) . ?
N2 C2 1.328(7) . ?
N2 C1 1.346(7) . ?
N3 C8 1.337(7) . ?
N3 C10 1.440(7) . ?
N3 H3 0.8600 . ?
N4 C30 1.339(6) . ?
N4 C23 1.386(6) . ?
N5 C24 1.322(7) . ?
N5 C23 1.350(7) . ?
N6 C30 1.333(7) . ?
N6 C32 1.444(7) . ?
N6 H6 0.8600 . ?
P1 C17 1.809(6) . ?
P1 C11 1.814(6) . ?
P1 C10 1.835(6) . ?
P2 C39 1.804(6) . ?
P2 C33 1.808(6) . ?
P2 C32 1.831(5) . ?
C1 C5 1.398(8) . ?
C2 C3 1.400(8) . ?
C2 C9 1.520(8) . ?
C3 C4 1.356(9) . ?
C3 H3A 0.9300 . ?
C4 C5 1.388(8) . ?
C4 H4 0.9300 . ?
C5 C6 1.420(8) . ?
C6 C7 1.328(8) . ?
C6 H6A 0.9300 . ?
C7 C8 1.438(8) . ?
C7 H7 0.9300 . ?
C9 H9A 0.9600 . ?
C9 H9B 0.9600 . ?
C9 H9C 0.9600 . ?
C10 H10A 0.9700 . ?
C10 H10B 0.9700 . ?
C11 C12 1.384(8) . ?
C11 C16 1.390(8) . ?
C12 C13 1.380(9) . ?
C12 H12 0.9300 . ?
C13 C14 1.360(10) . ?
C13 H13 0.9300 . ?
C14 C15 1.347(10) . ?
C14 H14 0.9300 . ?
C15 C16 1.394(10) . ?
C15 H15 0.9300 . ?
C16 H16 0.9300 . ?
C17 C22 1.384(8) . ?
C17 C18 1.389(8) . ?
C18 C19 1.379(9) . ?
C18 H18 0.9300 . ?
C19 C20 1.362(10) . ?
C19 H19 0.9300 . ?
C20 C21 1.383(10) . ?
C20 H20 0.9300 . ?
C21 C22 1.386(9) . ?
C21 H21 0.9300 . ?
C22 H22 0.9300 . ?
C23 C27 1.408(7) . ?
C24 C25 1.402(8) . ?
C24 C31 1.490(8) . ?
C25 C26 1.365(9) . ?
C25 H25 0.9300 . ?
C26 C27 1.396(8) . ?
C26 H26 0.9300 . ?
C27 C28 1.430(8) . ?
C28 C29 1.321(8) . ?
C28 H28 0.9300 . ?
C29 C30 1.435(7) . ?
C29 H29 0.9300 . ?
C31 H31A 0.9600 . ?
C31 H31B 0.9600 . ?
C31 H31C 0.9600 . ?
C32 H32A 0.9700 . ?
C32 H32B 0.9700 . ?
C33 C34 1.380(8) . ?
C33 C38 1.395(8) . ?
C34 C35 1.391(9) . ?
C34 H34 0.9300 . ?
C35 C36 1.367(10) . ?
C35 H35 0.9300 . ?
C36 C37 1.367(10) . ?
C36 H36 0.9300 . ?
C37 C38 1.388(9) . ?
C37 H37 0.9300 . ?
C38 H38 0.9300 . ?
C39 C40 1.374(8) . ?
C39 C44 1.401(7) . ?
C40 C41 1.395(8) . ?
C40 H40 0.9300 . ?
C41 C42 1.350(9) . ?
C41 H41 0.9300 . ?
C42 C43 1.377(10) . ?
C42 H42 0.9300 . ?
C43 C44 1.381(9) . ?
C43 H43 0.9300 . ?
C44 H44 0.9300 . ?
C45 H45A 0.9700 . ?
C45 H45B 0.9700 . ?
C46 H46A 0.9700 . ?
C46 H46B 0.9700 . ?

loop_
_geom_torsion_atom_site_label_1
_geom_torsion_atom_site_label_2
_geom_torsion_atom_site_label_3
_geom_torsion_atom_site_label_4
_geom_torsion
_geom_torsion_site_symmetry_1
_geom_torsion_site_symmetry_2
_geom_torsion_site_symmetry_3
_geom_torsion_site_symmetry_4
_geom_torsion_publ_flag
N4 Pt1 N1 C8 121.6(5) . . . . ?
P2 Pt1 N1 C8 -167.5(4) . . . . ?
P1 Pt1 N1 C8 -46.2(5) . . . . ?
N4 Pt1 N1 C1 -56.3(4) . . . . ?
P2 Pt1 N1 C1 14.6(8) . . . . ?
P1 Pt1 N1 C1 135.9(4) . . . . ?
N1 Pt1 N4 C30 117.0(5) . . . . ?
P2 Pt1 N4 C30 -51.1(5) . . . . ?
P1 Pt1 N4 C30 -169.9(4) . . . . ?
N1 Pt1 N4 C23 -52.9(4) . . . . ?
P2 Pt1 N4 C23 139.1(4) . . . . ?
P1 Pt1 N4 C23 20.2(8) . . . . ?
N4 Pt1 P1 C17 91.1(6) . . . . ?
N1 Pt1 P1 C17 165.2(3) . . . . ?
P2 Pt1 P1 C17 -25.8(2) . . . . ?
N4 Pt1 P1 C11 -132.5(6) . . . . ?
N1 Pt1 P1 C11 -58.5(2) . . . . ?
P2 Pt1 P1 C11 110.6(2) . . . . ?
N4 Pt1 P1 C10 -17.6(6) . . . . ?
N1 Pt1 P1 C10 56.4(2) . . . . ?
P2 Pt1 P1 C10 -134.6(2) . . . . ?
N4 Pt1 P2 C39 -58.5(2) . . . . ?
N1 Pt1 P2 C39 -130.4(6) . . . . ?
P1 Pt1 P2 C39 110.1(2) . . . . ?
N4 Pt1 P2 C33 170.3(3) . . . . ?
N1 Pt1 P2 C33 98.5(6) . . . . ?
P1 Pt1 P2 C33 -21.0(2) . . . . ?
N4 Pt1 P2 C32 57.1(2) . . . . ?
N1 Pt1 P2 C32 -14.8(6) . . . . ?
P1 Pt1 P2 C32 -134.3(2) . . . . ?
C2 N2 C1 C5 2.4(9) . . . . ?
C2 N2 C1 N1 -177.7(5) . . . . ?
C8 N1 C1 N2 172.2(5) . . . . ?
Pt1 N1 C1 N2 -9.7(6) . . . . ?
C8 N1 C1 C5 -7.9(8) . . . . ?
Pt1 N1 C1 C5 170.3(4) . . . . ?
C1 N2 C2 C3 -0.4(9) . . . . ?
C1 N2 C2 C9 -179.2(5) . . . . ?
N2 C2 C3 C4 -1.9(11) . . . . ?
C9 C2 C3 C4 176.8(7) . . . . ?
C2 C3 C4 C5 2.2(11) . . . . ?
C3 C4 C5 C1 -0.4(10) . . . . ?
C3 C4 C5 C6 177.6(7) . . . . ?
N2 C1 C5 C4 -2.0(9) . . . . ?
N1 C1 C5 C4 178.1(6) . . . . ?
N2 C1 C5 C6 179.9(6) . . . . ?
N1 C1 C5 C6 -0.1(9) . . . . ?
C4 C5 C6 C7 -172.7(7) . . . . ?
C1 C5 C6 C7 5.4(10) . . . . ?
C5 C6 C7 C8 -2.8(10) . . . . ?
C1 N1 C8 N3 -169.2(5) . . . . ?
Pt1 N1 C8 N3 13.0(8) . . . . ?
C1 N1 C8 C7 10.6(8) . . . . ?
Pt1 N1 C8 C7 -167.2(4) . . . . ?
C10 N3 C8 N1 6.6(10) . . . . ?
C10 N3 C8 C7 -173.1(6) . . . . ?
C6 C7 C8 N1 -5.6(10) . . . . ?
C6 C7 C8 N3 174.2(6) . . . . ?
C8 N3 C10 P1 24.8(8) . . . . ?
C17 P1 C10 N3 171.8(4) . . . . ?
C11 P1 C10 N3 59.0(5) . . . . ?
Pt1 P1 C10 N3 -62.4(5) . . . . ?
C17 P1 C11 C12 123.5(5) . . . . ?
C10 P1 C11 C12 -129.1(5) . . . . ?
Pt1 P1 C11 C12 -18.7(6) . . . . ?
C17 P1 C11 C16 -58.3(6) . . . . ?
C10 P1 C11 C16 49.1(6) . . . . ?
Pt1 P1 C11 C16 159.5(5) . . . . ?
C16 C11 C12 C13 -0.2(10) . . . . ?
P1 C11 C12 C13 178.0(5) . . . . ?
C11 C12 C13 C14 0.8(11) . . . . ?
C12 C13 C14 C15 -0.1(13) . . . . ?
C13 C14 C15 C16 -1.1(13) . . . . ?
C12 C11 C16 C15 -1.0(10) . . . . ?
P1 C11 C16 C15 -179.1(5) . . . . ?
C14 C15 C16 C11 1.7(12) . . . . ?
C11 P1 C17 C22 -13.9(6) . . . . ?
C10 P1 C17 C22 -126.1(5) . . . . ?
Pt1 P1 C17 C22 125.4(5) . . . . ?
C11 P1 C17 C18 163.2(5) . . . . ?
C10 P1 C17 C18 51.0(5) . . . . ?
Pt1 P1 C17 C18 -57.5(5) . . . . ?
C22 C17 C18 C19 3.1(9) . . . . ?
P1 C17 C18 C19 -174.0(5) . . . . ?
C17 C18 C19 C20 -2.6(11) . . . . ?
C18 C19 C20 C21 0.3(12) . . . . ?
C19 C20 C21 C22 1.4(12) . . . . ?
C18 C17 C22 C21 -1.5(9) . . . . ?
P1 C17 C22 C21 175.6(5) . . . . ?
C20 C21 C22 C17 -0.8(11) . . . . ?
C24 N5 C23 N4 179.3(5) . . . . ?
C24 N5 C23 C27 -1.5(9) . . . . ?
C30 N4 C23 N5 172.7(5) . . . . ?
Pt1 N4 C23 N5 -16.6(6) . . . . ?
C30 N4 C23 C27 -6.5(8) . . . . ?
Pt1 N4 C23 C27 164.2(4) . . . . ?
C23 N5 C24 C25 0.4(9) . . . . ?
C23 N5 C24 C31 179.7(6) . . . . ?
N5 C24 C25 C26 0.7(10) . . . . ?
C31 C24 C25 C26 -178.5(7) . . . . ?
C24 C25 C26 C27 -0.8(11) . . . . ?
C25 C26 C27 C23 -0.2(10) . . . . ?
C25 C26 C27 C28 179.6(7) . . . . ?
N5 C23 C27 C26 1.4(9) . . . . ?
N4 C23 C27 C26 -179.4(6) . . . . ?
N5 C23 C27 C28 -178.5(6) . . . . ?
N4 C23 C27 C28 0.7(9) . . . . ?
C26 C27 C28 C29 -176.4(7) . . . . ?
C23 C27 C28 C29 3.5(10) . . . . ?
C27 C28 C29 C30 -2.0(10) . . . . ?
C32 N6 C30 N4 3.5(10) . . . . ?
C32 N6 C30 C29 -174.9(6) . . . . ?
C23 N4 C30 N6 -170.2(5) . . . . ?
Pt1 N4 C30 N6 20.5(8) . . . . ?
C23 N4 C30 C29 8.1(8) . . . . ?
Pt1 N4 C30 C29 -161.1(4) . . . . ?
C28 C29 C30 N6 174.4(6) . . . . ?
C28 C29 C30 N4 -3.9(10) . . . . ?
C30 N6 C32 P2 21.9(8) . . . . ?
C39 P2 C32 N6 63.0(5) . . . . ?
C33 P2 C32 N6 175.4(4) . . . . ?
Pt1 P2 C32 N6 -58.8(4) . . . . ?
C39 P2 C33 C34 164.1(5) . . . . ?
C32 P2 C33 C34 51.1(5) . . . . ?
Pt1 P2 C33 C34 -60.9(5) . . . . ?
C39 P2 C33 C38 -18.2(5) . . . . ?
C32 P2 C33 C38 -131.2(5) . . . . ?
Pt1 P2 C33 C38 116.8(4) . . . . ?
C38 C33 C34 C35 1.2(9) . . . . ?
P2 C33 C34 C35 178.9(5) . . . . ?
C33 C34 C35 C36 -1.5(11) . . . . ?
C34 C35 C36 C37 0.3(12) . . . . ?
C35 C36 C37 C38 1.1(12) . . . . ?
C36 C37 C38 C33 -1.3(11) . . . . ?
C34 C33 C38 C37 0.2(9) . . . . ?
P2 C33 C38 C37 -177.5(5) . . . . ?
C33 P2 C39 C40 111.6(5) . . . . ?
C32 P2 C39 C40 -138.0(5) . . . . ?
Pt1 P2 C39 C40 -26.0(5) . . . . ?
C33 P2 C39 C44 -65.6(5) . . . . ?
C32 P2 C39 C44 44.8(5) . . . . ?
Pt1 P2 C39 C44 156.8(4) . . . . ?
C44 C39 C40 C41 0.3(8) . . . . ?
P2 C39 C40 C41 -177.0(4) . . . . ?
C39 C40 C41 C42 -0.7(9) . . . . ?
C40 C41 C42 C43 0.3(10) . . . . ?
C41 C42 C43 C44 0.6(10) . . . . ?
C42 C43 C44 C39 -1.0(10) . . . . ?
C40 C39 C44 C43 0.6(9) . . . . ?
P2 C39 C44 C43 177.8(5) . . . . ?
